data_4038857
loop_
_publ_author_name
'Ishizuka, Tomoya'
'Tanaka, Shogo'
'Uchida, Sayaka'
'Wei, Lianyu'
'Kojima, Takahiko'

_publ_section_title
;
 Selective Convergence to Atropisomers of a Porphyrin Derivative Having
 Bulky Substituents at the Periphery.
;
_journal_name_full 'The Journal of organic chemistry'
_journal_paper_doi 10.1021/acs.joc.0c01876
_journal_year 2020
_chemical_formula_sum 'C87.5 H83 Cl3 F6 N4 O10 S2'
_chemical_formula_weight 1635.04
_space_group_crystal_system triclinic
_space_group_IT_number 2
_space_group_name_Hall '-P 1'
_space_group_name_H-M_alt 'P -1'
_atom_sites_solution_hydrogens mixed
_audit_creation_method SHELXL-2017/1
_cell_angle_alpha 97.240(2)
_cell_angle_beta 90.434(2)
_cell_angle_gamma 99.096(2)
_cell_formula_units_Z 2
_cell_length_a 15.715(2)
_cell_length_b 15.840(2)
_cell_length_c 16.452(2)
_cell_measurement_reflns_used 6182
_cell_measurement_temperature 120(2)
_cell_measurement_theta_max 26.52
_cell_measurement_theta_min 2.63
_cell_volume 4010.0(9)
_computing_structure_refinement 'SHELXL-2017/1 (Sheldrick, 2017)'
_diffrn_ambient_temperature 120(2)
_diffrn_measured_fraction_theta_full 0.990
_diffrn_measured_fraction_theta_max 0.867
_diffrn_measurement_device_type 'Bruker APEX-II CCD'
_diffrn_radiation_type MoK\a
_diffrn_radiation_wavelength 0.71073
_diffrn_reflns_av_unetI/netI 0.0963
_diffrn_reflns_Laue_measured_fraction_full 0.990
_diffrn_reflns_Laue_measured_fraction_max 0.867
_diffrn_reflns_limit_h_max 20
_diffrn_reflns_limit_h_min -20
_diffrn_reflns_limit_k_max 20
_diffrn_reflns_limit_k_min -21
_diffrn_reflns_limit_l_max 21
_diffrn_reflns_limit_l_min 0
_diffrn_reflns_number 17366
_diffrn_reflns_point_group_measured_fraction_full 0.990
_diffrn_reflns_point_group_measured_fraction_max 0.867
_diffrn_reflns_theta_full 25.242
_diffrn_reflns_theta_max 28.893
_diffrn_reflns_theta_min 1.248
_exptl_absorpt_coefficient_mu 0.243
_exptl_crystal_colour green
_exptl_crystal_density_diffrn 1.354
_exptl_crystal_description prismatic
_exptl_crystal_F_000 1706
_exptl_crystal_size_max 0.230
_exptl_crystal_size_mid 0.140
_exptl_crystal_size_min 0.080
_refine_diff_density_max 1.365
_refine_diff_density_min -0.826
_refine_diff_density_rms 0.083
_refine_ls_extinction_method none
_refine_ls_goodness_of_fit_ref 1.022
_refine_ls_hydrogen_treatment mixed
_refine_ls_matrix_type full
_refine_ls_number_parameters 1098
_refine_ls_number_reflns 17366
_refine_ls_number_restraints 49
_refine_ls_restrained_S_all 1.033
_refine_ls_R_factor_all 0.1178
_refine_ls_R_factor_gt 0.0721
_refine_ls_shift/su_max 0.005
_refine_ls_shift/su_mean 0.000
_refine_ls_structure_factor_coef Fsqd
_refine_ls_weighting_details 'w=1/[\s^2^(Fo^2^)+(0.0873P)^2^+0.7545P] where P=(Fo^2^+2Fc^2^)/3'
_refine_ls_weighting_scheme calc
_refine_ls_wR_factor_gt 0.1587
_refine_ls_wR_factor_ref 0.1793
_reflns_Friedel_coverage 0.000
_reflns_number_gt 11409
_reflns_number_total 17366
_reflns_threshold_expression 'I > 2\s(I)'
_cod_data_source_file jo0c01876_si_002.cif
_cod_data_source_block Tanaka13
_cod_original_cell_volume 4010.0(10)
_cod_original_formula_sum 'C87.50 H83 Cl3 F6 N4 O10 S2'
_cod_database_code 4038857
_shelx_shelxl_version_number 2017/1
_shelx_space_group_comment
;
The symmetry employed for this shelxl refinement is uniquely defined
by the following loop, which should always be used as a source of
symmetry information in preference to the above space-group names.
They are only intended as comments.
;
_shelx_estimated_absorpt_t_min 0.946
_shelx_estimated_absorpt_t_max 0.981

loop_
_space_group_symop_operation_xyz
'x, y, z'
'-x, -y, -z'

loop_
_atom_site_label
_atom_site_type_symbol
_atom_site_fract_x
_atom_site_fract_y
_atom_site_fract_z
_atom_site_U_iso_or_equiv
_atom_site_adp_type
_atom_site_occupancy
_atom_site_site_symmetry_order
_atom_site_calc_flag
_atom_site_refinement_flags_posn
_atom_site_refinement_flags_adp
_atom_site_refinement_flags_occupancy
_atom_site_disorder_assembly
_atom_site_disorder_group
S1 S 0.80962(8) 0.72495(8) 0.19162(7) 0.0414(3) Uani 1 1 d . . . . .
S2 S 0.50584(6) 0.71966(6) 0.48726(6) 0.0219(2) Uani 1 1 d . . . . .
F1 F 0.9043(2) 0.87658(19) 0.21919(18) 0.0618(8) Uani 1 1 d . . . . .
F2 F 0.7813(2) 0.8737(2) 0.1586(2) 0.0834(12) Uani 1 1 d . . . . .
F3 F 0.8861(2) 0.8274(2) 0.09257(18) 0.0785(11) Uani 1 1 d . . . . .
F4 F 0.50136(18) 0.88610(15) 0.51206(16) 0.0471(7) Uani 1 1 d . . . . .
F5 F 0.60655(17) 0.84718(16) 0.57482(15) 0.0445(7) Uani 1 1 d . . . . .
F6 F 0.47903(17) 0.82261(15) 0.61969(15) 0.0463(7) Uani 1 1 d . . . . .
O1 O 0.9050(2) 1.2001(2) 0.7035(2) 0.0479(9) Uani 1 1 d . . . . .
O2 O 0.95822(16) 0.37555(16) 0.57104(17) 0.0282(6) Uani 1 1 d . . . . .
O3 O 0.32816(18) 0.26836(16) 0.07221(17) 0.0301(7) Uani 1 1 d . . . . .
O4 O 0.42648(19) 1.10144(16) 0.04851(16) 0.0309(7) Uani 1 1 d . . . . .
O5 O 0.76855(18) 0.74431(17) 0.26884(16) 0.0328(7) Uani 1 1 d . . . . .
O6 O 0.8893(2) 0.6880(2) 0.1972(2) 0.0598(10) Uani 1 1 d . . . . .
O7 O 0.7500(2) 0.6845(2) 0.1264(2) 0.0578(10) Uani 1 1 d . . . . .
O8 O 0.56659(15) 0.73666(16) 0.42222(15) 0.0215(6) Uani 1 1 d . . . . .
O9 O 0.41751(18) 0.7073(2) 0.4614(2) 0.0476(9) Uani 1 1 d . . . . .
O10 O 0.5291(2) 0.66228(18) 0.54034(18) 0.0421(8) Uani 1 1 d . . . . .
N1 N 0.67152(18) 0.87694(18) 0.34345(17) 0.0164(6) Uani 1 1 d . . . . .
H1 H 0.690938 0.829110 0.325195 0.020 Uiso 1 1 calc R U . . .
N2 N 0.74958(18) 0.76045(17) 0.44818(16) 0.0126(6) Uani 1 1 d . . . . .
H2 H 0.696055 0.751052 0.428932 0.015 Uiso 1 1 calc R U . . .
N3 N 0.66244(18) 0.60465(17) 0.33632(17) 0.0146(6) Uani 1 1 d . . . . .
H3 H 0.684857 0.654049 0.320110 0.017 Uiso 1 1 calc R U . . .
N4 N 0.56711(18) 0.72048(17) 0.24771(18) 0.0161(6) Uani 1 1 d . . . . .
H4 H 0.583984 0.728484 0.299617 0.019 Uiso 1 1 calc R U . . .
C1 C 0.6078(2) 0.9089(2) 0.3057(2) 0.0165(8) Uani 1 1 d . . . . .
C2 C 0.5964(2) 0.9866(2) 0.3566(2) 0.0185(8) Uani 1 1 d . . . . .
H5 H 0.557137 1.023952 0.345766 0.022 Uiso 1 1 calc R U . . .
C3 C 0.6507(2) 0.9977(2) 0.4221(2) 0.0178(8) Uani 1 1 d . . . . .
H6 H 0.654784 1.042938 0.466447 0.021 Uiso 1 1 calc R U . . .
C4 C 0.7007(2) 0.9299(2) 0.4136(2) 0.0161(7) Uani 1 1 d . . . . .
C5 C 0.7684(2) 0.9202(2) 0.4667(2) 0.0155(7) Uani 1 1 d . . . . .
C6 C 0.7978(2) 0.8404(2) 0.4701(2) 0.0157(7) Uani 1 1 d . . . . .
C7 C 0.8804(2) 0.8271(2) 0.4955(2) 0.0205(8) Uani 1 1 d . . . . .
H7 H 0.927235 0.870957 0.514523 0.025 Uiso 1 1 calc R U . . .
C8 C 0.8813(2) 0.7401(2) 0.4878(2) 0.0176(8) Uani 1 1 d . . . . .
H8 H 0.929243 0.713041 0.498610 0.021 Uiso 1 1 calc R U . . .
C9 C 0.7972(2) 0.6973(2) 0.4607(2) 0.0134(7) Uani 1 1 d . . . . .
C10 C 0.7659(2) 0.6079(2) 0.4508(2) 0.0151(7) Uani 1 1 d . . . . .
C11 C 0.6932(2) 0.5706(2) 0.4016(2) 0.0148(7) Uani 1 1 d . . . . .
C12 C 0.6368(2) 0.4917(2) 0.4073(2) 0.0171(8) Uani 1 1 d . . . . .
H9 H 0.641552 0.453548 0.446761 0.021 Uiso 1 1 calc R U . . .
C13 C 0.5755(2) 0.4804(2) 0.3470(2) 0.0168(8) Uani 1 1 d . . . . .
H10 H 0.529209 0.433592 0.337483 0.020 Uiso 1 1 calc R U . . .
C14 C 0.5922(2) 0.5506(2) 0.3004(2) 0.0143(7) Uani 1 1 d . . . . .
C15 C 0.5471(2) 0.5617(2) 0.2283(2) 0.0169(7) Uani 1 1 d . . . . .
C16 C 0.5477(2) 0.6418(2) 0.2002(2) 0.0180(8) Uani 1 1 d . . . . .
C17 C 0.5257(2) 0.6577(2) 0.1202(2) 0.0202(8) Uani 1 1 d . . . . .
H11 H 0.509220 0.615275 0.074361 0.024 Uiso 1 1 calc R U . . .
C18 C 0.5326(2) 0.7450(2) 0.1208(2) 0.0199(8) Uani 1 1 d . . . . .
H12 H 0.523167 0.773797 0.075107 0.024 Uiso 1 1 calc R U . . .
C19 C 0.5561(2) 0.7849(2) 0.2016(2) 0.0164(7) Uani 1 1 d . . . . .
C20 C 0.5625(2) 0.8724(2) 0.2326(2) 0.0171(8) Uani 1 1 d . . . . .
C21 C 0.8081(2) 0.9939(2) 0.5267(2) 0.0179(8) Uani 1 1 d . . . . .
C22 C 0.8411(2) 1.0773(2) 0.5052(2) 0.0214(8) Uani 1 1 d . . . . .
C23 C 0.8741(2) 1.1420(2) 0.5677(3) 0.0301(10) Uani 1 1 d . . . . .
H13 H 0.899177 1.196795 0.553876 0.036 Uiso 1 1 calc R U . . .
C24 C 0.8716(3) 1.1292(3) 0.6503(3) 0.0334(10) Uani 1 1 d . . . . .
C25 C 0.8395(2) 1.0493(3) 0.6707(3) 0.0279(9) Uani 1 1 d . . . . .
H14 H 0.837992 1.039727 0.726543 0.033 Uiso 1 1 calc R U . . .
C26 C 0.8092(2) 0.9822(2) 0.6093(2) 0.0219(8) Uani 1 1 d . . . . .
H15 H 0.788608 0.926748 0.624131 0.026 Uiso 1 1 calc R U . . .
C27 C 0.8408(2) 1.0965(2) 0.4185(2) 0.0215(8) Uani 1 1 d . . . . .
C28 C 0.8891(2) 1.0562(2) 0.3589(2) 0.0238(9) Uani 1 1 d . . . . .
C29 C 0.8835(3) 1.0727(3) 0.2783(3) 0.0302(9) Uani 1 1 d . . . . .
H16 H 0.917200 1.045653 0.238316 0.036 Uiso 1 1 calc R U . . .
C30 C 0.8299(3) 1.1279(3) 0.2543(3) 0.0389(11) Uani 1 1 d . . . . .
C31 C 0.7845(3) 1.1691(3) 0.3159(3) 0.0396(12) Uani 1 1 d . . . . .
H17 H 0.747546 1.206945 0.301002 0.047 Uiso 1 1 calc R U . . .
C32 C 0.7907(3) 1.1575(2) 0.3968(3) 0.0317(10) Uani 1 1 d . . . . .
C33 C 0.9483(2) 0.9952(2) 0.3797(3) 0.0260(9) Uani 1 1 d . . . . .
H18 H 0.918975 0.935589 0.366229 0.039 Uiso 1 1 calc R U . . .
H19 H 0.963563 1.006457 0.438324 0.039 Uiso 1 1 calc R U . . .
H20 H 1.000775 1.003857 0.347921 0.039 Uiso 1 1 calc R U . . .
C34 C 0.8234(4) 1.1418(4) 0.1656(3) 0.0587(15) Uani 1 1 d . . . . .
H21 H 0.785273 1.184228 0.160156 0.088 Uiso 1 1 calc R U . . .
H22 H 0.799942 1.087178 0.132470 0.088 Uiso 1 1 calc R U . . .
H23 H 0.880847 1.163180 0.146655 0.088 Uiso 1 1 calc R U . . .
C35 C 0.7413(3) 1.2092(3) 0.4580(3) 0.0434(13) Uani 1 1 d . . . . .
H24 H 0.781231 1.256788 0.488327 0.065 Uiso 1 1 calc R U . . .
H25 H 0.713328 1.171835 0.496470 0.065 Uiso 1 1 calc R U . . .
H26 H 0.697451 1.232531 0.428958 0.065 Uiso 1 1 calc R U . . .
C36 C 0.9004(4) 1.1927(3) 0.7885(3) 0.0567(15) Uani 1 1 d . . . . .
H27 H 0.839798 1.180582 0.803447 0.085 Uiso 1 1 calc R U . . .
H28 H 0.928029 1.246853 0.820086 0.085 Uiso 1 1 calc R U . . .
H29 H 0.929998 1.145616 0.800741 0.085 Uiso 1 1 calc R U . . .
C37 C 0.8142(2) 0.5494(2) 0.4901(2) 0.0154(7) Uani 1 1 d . . . . .
C38 C 0.8425(2) 0.5634(2) 0.5727(2) 0.0155(7) Uani 1 1 d . . . . .
C39 C 0.8922(2) 0.5059(2) 0.6010(2) 0.0198(8) Uani 1 1 d . . . . .
H30 H 0.912766 0.515443 0.656348 0.024 Uiso 1 1 calc R U . . .
C40 C 0.9116(2) 0.4352(2) 0.5494(2) 0.0213(8) Uani 1 1 d . . . . .
C41 C 0.8797(2) 0.4200(2) 0.4678(2) 0.0199(8) Uani 1 1 d . . . . .
H31 H 0.890415 0.370723 0.432578 0.024 Uiso 1 1 calc R U . . .
C42 C 0.8330(2) 0.4769(2) 0.4397(2) 0.0180(8) Uani 1 1 d . . . . .
H32 H 0.812691 0.466854 0.384261 0.022 Uiso 1 1 calc R U . . .
C43 C 0.8143(2) 0.6327(2) 0.6319(2) 0.0175(8) Uani 1 1 d . . . . .
C44 C 0.8723(2) 0.7035(2) 0.6693(2) 0.0219(8) Uani 1 1 d . . . . .
C45 C 0.8394(3) 0.7717(3) 0.7148(2) 0.0292(9) Uani 1 1 d . . . . .
H33 H 0.878658 0.820202 0.739451 0.035 Uiso 1 1 calc R U . . .
C46 C 0.7520(3) 0.7710(3) 0.7250(2) 0.0269(9) Uani 1 1 d . . . . .
C47 C 0.6963(3) 0.6972(3) 0.6928(2) 0.0259(9) Uani 1 1 d . . . . .
H34 H 0.636389 0.694169 0.702083 0.031 Uiso 1 1 calc R U . . .
C48 C 0.7253(2) 0.6273(2) 0.6474(2) 0.0204(8) Uani 1 1 d . . . . .
C49 C 0.9684(2) 0.7110(3) 0.6627(3) 0.0309(9) Uani 1 1 d . . . . .
H35 H 0.992657 0.769706 0.653142 0.046 Uiso 1 1 calc R U . . .
H36 H 0.982014 0.669893 0.616859 0.046 Uiso 1 1 calc R U . . .
H37 H 0.993277 0.698249 0.713690 0.046 Uiso 1 1 calc R U . . .
C50 C 0.7167(3) 0.8469(3) 0.7702(3) 0.0390(11) Uani 1 1 d . . . . .
H38 H 0.764355 0.888478 0.797579 0.058 Uiso 1 1 calc R U . . .
H39 H 0.676210 0.826591 0.811227 0.058 Uiso 1 1 calc R U . . .
H40 H 0.686859 0.874719 0.731146 0.058 Uiso 1 1 calc R U . . .
C51 C 0.6610(2) 0.5480(3) 0.6188(2) 0.0266(9) Uani 1 1 d . . . . .
H41 H 0.622109 0.534532 0.663339 0.040 Uiso 1 1 calc R U . . .
H42 H 0.691495 0.499390 0.602747 0.040 Uiso 1 1 calc R U . . .
H43 H 0.627426 0.558452 0.571667 0.040 Uiso 1 1 calc R U . . .
C52 C 0.9980(3) 0.3897(3) 0.6520(2) 0.0316(10) Uani 1 1 d . . . . .
H44 H 1.034196 0.446596 0.660391 0.047 Uiso 1 1 calc R U . . .
H45 H 1.033653 0.345141 0.657427 0.047 Uiso 1 1 calc R U . . .
H46 H 0.953158 0.386962 0.693064 0.047 Uiso 1 1 calc R U . . .
C53 C 0.4921(2) 0.4848(2) 0.1833(2) 0.0175(8) Uani 1 1 d . . . . .
C54 C 0.5238(2) 0.4078(2) 0.1531(2) 0.0181(8) Uani 1 1 d . . . . .
C55 C 0.4653(2) 0.3377(2) 0.1165(2) 0.0207(8) Uani 1 1 d . . . . .
H47 H 0.485687 0.285762 0.096627 0.025 Uiso 1 1 calc R U . . .
C56 C 0.3791(2) 0.3415(2) 0.1082(2) 0.0219(8) Uani 1 1 d . . . . .
C57 C 0.3469(2) 0.4176(2) 0.1368(2) 0.0212(8) Uani 1 1 d . . . . .
H48 H 0.287231 0.420681 0.131393 0.025 Uiso 1 1 calc R U . . .
C58 C 0.4047(2) 0.4881(2) 0.1730(2) 0.0210(8) Uani 1 1 d . . . . .
H49 H 0.383965 0.540261 0.191365 0.025 Uiso 1 1 calc R U . . .
C59 C 0.6185(2) 0.4043(2) 0.1578(2) 0.0187(8) Uani 1 1 d . . . . .
C60 C 0.6748(2) 0.4524(2) 0.1086(2) 0.0216(8) Uani 1 1 d . . . . .
C61 C 0.7628(3) 0.4575(2) 0.1183(2) 0.0282(9) Uani 1 1 d . . . . .
H50 H 0.799926 0.490257 0.084493 0.034 Uiso 1 1 calc R U . . .
C62 C 0.7983(3) 0.4160(3) 0.1761(3) 0.0320(10) Uani 1 1 d . . . . .
C63 C 0.7422(3) 0.3637(2) 0.2212(2) 0.0276(9) Uani 1 1 d . . . . .
H51 H 0.765639 0.332282 0.259079 0.033 Uiso 1 1 calc R U . . .
C64 C 0.6532(2) 0.3560(2) 0.2124(2) 0.0213(8) Uani 1 1 d . . . . .
C65 C 0.6423(3) 0.4975(3) 0.0420(2) 0.0283(9) Uani 1 1 d . . . . .
H52 H 0.579280 0.483355 0.037371 0.043 Uiso 1 1 calc R U . . .
H53 H 0.667144 0.478395 -0.010225 0.043 Uiso 1 1 calc R U . . .
H54 H 0.659218 0.559941 0.055730 0.043 Uiso 1 1 calc R U . . .
C66 C 0.8947(3) 0.4239(4) 0.1889(3) 0.0530(14) Uani 1 1 d . . . . .
H55 H 0.907243 0.406520 0.242175 0.079 Uiso 1 1 calc R U . . .
H56 H 0.921576 0.483885 0.187334 0.079 Uiso 1 1 calc R U . . .
H57 H 0.917704 0.386532 0.145290 0.079 Uiso 1 1 calc R U . . .
C67 C 0.5974(3) 0.2948(2) 0.2616(2) 0.0257(9) Uani 1 1 d . . . . .
H58 H 0.602656 0.235212 0.240568 0.039 Uiso 1 1 calc R U . . .
H59 H 0.537083 0.302842 0.256605 0.039 Uiso 1 1 calc R U . . .
H60 H 0.616372 0.306835 0.319343 0.039 Uiso 1 1 calc R U . . .
C68 C 0.2366(3) 0.2694(3) 0.0653(3) 0.0332(10) Uani 1 1 d . . . . .
H61 H 0.214180 0.284099 0.119775 0.050 Uiso 1 1 calc R U . . .
H62 H 0.207240 0.212316 0.041278 0.050 Uiso 1 1 calc R U . . .
H63 H 0.226162 0.312382 0.030016 0.050 Uiso 1 1 calc R U . . .
C69 C 0.5199(2) 0.9309(2) 0.1866(2) 0.0177(8) Uani 1 1 d . . . . .
C70 C 0.4337(2) 0.9112(2) 0.1569(2) 0.0177(8) Uani 1 1 d . . . . .
C71 C 0.4017(2) 0.9690(2) 0.1123(2) 0.0212(8) Uani 1 1 d . . . . .
H64 H 0.343236 0.956829 0.093285 0.025 Uiso 1 1 calc R U . . .
C72 C 0.4529(3) 1.0440(2) 0.0950(2) 0.0243(9) Uani 1 1 d . . . . .
C73 C 0.5366(3) 1.0650(2) 0.1270(2) 0.0254(9) Uani 1 1 d . . . . .
H65 H 0.571248 1.117590 0.117835 0.031 Uiso 1 1 calc R U . . .
C74 C 0.5694(2) 1.0093(2) 0.1721(2) 0.0218(8) Uani 1 1 d . . . . .
H66 H 0.626730 1.024117 0.193814 0.026 Uiso 1 1 calc R U . . .
C75 C 0.3733(2) 0.8317(2) 0.1733(2) 0.0227(8) Uani 1 1 d . . . . .
C76 C 0.3372(2) 0.7700(2) 0.1071(2) 0.0255(9) Uani 1 1 d . . . . .
C77 C 0.2848(3) 0.6949(3) 0.1241(3) 0.0326(10) Uani 1 1 d . . . . .
H67 H 0.260550 0.653488 0.079788 0.039 Uiso 1 1 calc R U . . .
C78 C 0.2672(3) 0.6788(3) 0.2039(3) 0.0365(11) Uani 1 1 d . . . . .
C79 C 0.3001(3) 0.7407(3) 0.2669(3) 0.0350(11) Uani 1 1 d . . . . .
H68 H 0.287048 0.730785 0.321530 0.042 Uiso 1 1 calc R U . . .
C80 C 0.3525(3) 0.8185(3) 0.2542(2) 0.0282(9) Uani 1 1 d . . . . .
C81 C 0.3528(3) 0.7819(3) 0.0185(2) 0.0300(9) Uani 1 1 d . . . . .
H69 H 0.353291 0.725682 -0.013874 0.045 Uiso 1 1 calc R U . . .
H70 H 0.408425 0.818845 0.014353 0.045 Uiso 1 1 calc R U . . .
H71 H 0.306699 0.809062 -0.002551 0.045 Uiso 1 1 calc R U . . .
C82 C 0.2104(3) 0.5963(3) 0.2205(4) 0.0599(16) Uani 1 1 d . . . . .
H72 H 0.222690 0.584579 0.276077 0.090 Uiso 1 1 calc R U . . .
H73 H 0.222118 0.548273 0.180752 0.090 Uiso 1 1 calc R U . . .
H74 H 0.149647 0.602748 0.215263 0.090 Uiso 1 1 calc R U . . .
C83 C 0.3813(3) 0.8844(3) 0.3272(2) 0.0371(11) Uani 1 1 d . . . . .
H75 H 0.430412 0.868034 0.355109 0.056 Uiso 1 1 calc R U . . .
H76 H 0.333771 0.887087 0.365150 0.056 Uiso 1 1 calc R U . . .
H77 H 0.398613 0.941020 0.308954 0.056 Uiso 1 1 calc R U . . .
C84 C 0.3429(3) 1.0791(3) 0.0096(2) 0.0307(10) Uani 1 1 d . . . . .
H78 H 0.338025 1.022098 -0.022815 0.046 Uiso 1 1 calc R U . . .
H79 H 0.334539 1.121969 -0.026519 0.046 Uiso 1 1 calc R U . . .
H80 H 0.298750 1.077784 0.051378 0.046 Uiso 1 1 calc R U . . .
C85 C 0.8454(3) 0.8309(3) 0.1639(3) 0.0447(12) Uani 1 1 d . . . . .
C86 C 0.5245(3) 0.8236(2) 0.5522(2) 0.0272(9) Uani 1 1 d . . . . .
Cl1 Cl 0.90878(12) 0.55719(14) -0.05548(13) 0.0977(6) Uani 1 1 d . . . . .
Cl2 Cl 1.0127(5) 0.7259(2) -0.0208(3) 0.145(3) Uani 0.583(10) 1 d . . P A 1
Cl3 Cl 1.0626(6) 0.6618(15) 0.0211(7) 0.378(14) Uani 0.417(10) 1 d . . P A 2
C87 C 0.9721(13) 0.6307(11) 0.0244(10) 0.070(5) Uani 0.583(10) 1 d . U P A 1
H81 H 1.020209 0.604381 0.043995 0.084 Uiso 0.583(10) 1 calc R U P A 1
H82 H 0.935646 0.644887 0.071439 0.084 Uiso 0.583(10) 1 calc R U P A 1
C88 C 0.959(3) 0.627(3) 0.015(2) 0.162(19) Uani 0.417(10) 1 d . . P A 2
H83 H 0.930880 0.678900 0.015636 0.194 Uiso 0.417(10) 1 calc R U P A 2
H84 H 0.944065 0.603966 0.067413 0.194 Uiso 0.417(10) 1 calc R U P A 2
Cl6 Cl 0.0648(6) 0.0228(7) 0.0752(6) 0.211(4) Uani 0.5 1 d D . P B 2
C89 C 0.0760(13) -0.0112(14) 0.0208(17) 0.071(7) Uani 0.25 1 d D U P C 1
H91 H 0.0666(11) -0.027(3) -0.0502(10) 0.02(3) Uiso 0.25 1 d D U P D 2
H90 H 0.1019(19) 0.008(4) -0.026(3) 0.2(2) Uiso 0.25 1 d D . P E 1
H89 H 0.084(2) 0.0473(15) 0.044(4) 0.08(13) Uiso 0.25 1 d D . P F 1
Cl4 Cl -0.0286(14) -0.035(2) -0.003(3) 0.47(2) Uani 0.25 1 d D U P C 1
Cl5 Cl 0.1434(13) -0.0600(13) 0.0646(12) 0.360(19) Uani 0.25 1 d D . P C 1
C90 C 0.0249(13) -0.0271(10) -0.0110(10) 0.056(4) Uani 0.25 1 d D U P B 2
H92 H 0.020(3) -0.0856(11) -0.012(2) 0.02(3) Uiso 0.25 1 d D U P G 2

loop_
_atom_site_aniso_label
_atom_site_aniso_U_11
_atom_site_aniso_U_22
_atom_site_aniso_U_33
_atom_site_aniso_U_23
_atom_site_aniso_U_13
_atom_site_aniso_U_12
S1 0.0489(7) 0.0385(7) 0.0347(7) 0.0034(5) 0.0180(6) 0.0007(6)
S2 0.0236(5) 0.0205(5) 0.0235(5) 0.0043(4) 0.0071(4) 0.0076(4)
F1 0.075(2) 0.0520(18) 0.0475(18) -0.0041(15) -0.0005(16) -0.0149(16)
F2 0.066(2) 0.087(3) 0.113(3) 0.064(2) 0.001(2) 0.0214(19)
F3 0.098(3) 0.083(2) 0.0404(18) 0.0108(17) 0.0175(17) -0.034(2)
F4 0.0796(19) 0.0275(13) 0.0428(15) 0.0151(12) 0.0236(14) 0.0252(13)
F5 0.0510(17) 0.0436(16) 0.0321(14) -0.0054(12) -0.0008(12) -0.0043(13)
F6 0.0756(19) 0.0313(14) 0.0353(15) 0.0078(12) 0.0348(14) 0.0143(13)
O1 0.043(2) 0.0376(19) 0.054(2) -0.0255(16) -0.0154(17) 0.0046(15)
O2 0.0275(15) 0.0230(14) 0.0382(17) 0.0085(13) -0.0044(13) 0.0128(12)
O3 0.0339(16) 0.0161(14) 0.0373(17) -0.0014(12) -0.0109(13) -0.0010(12)
O4 0.0504(19) 0.0212(14) 0.0259(15) 0.0103(12) -0.0066(14) 0.0147(13)
O5 0.0437(18) 0.0277(15) 0.0279(16) 0.0054(13) 0.0181(14) 0.0064(13)
O6 0.062(2) 0.057(2) 0.068(3) 0.0101(19) 0.032(2) 0.0278(19)
O7 0.068(2) 0.056(2) 0.035(2) -0.0071(17) -0.0050(17) -0.0247(19)
O8 0.0217(14) 0.0277(14) 0.0151(13) 0.0001(11) 0.0027(11) 0.0058(11)
O9 0.0193(16) 0.061(2) 0.057(2) -0.0090(17) 0.0096(15) 0.0044(15)
O10 0.068(2) 0.0257(15) 0.0383(18) 0.0128(14) 0.0162(16) 0.0169(15)
N1 0.0238(16) 0.0117(14) 0.0141(15) 0.0007(12) -0.0009(13) 0.0054(12)
N2 0.0155(15) 0.0131(14) 0.0109(14) 0.0053(11) -0.0012(12) 0.0049(11)
N3 0.0167(15) 0.0112(14) 0.0167(15) 0.0029(12) 0.0001(12) 0.0040(12)
N4 0.0240(16) 0.0105(14) 0.0149(15) 0.0019(12) -0.0017(13) 0.0060(12)
C1 0.025(2) 0.0129(17) 0.0135(17) 0.0054(14) -0.0010(15) 0.0067(15)
C2 0.025(2) 0.0132(17) 0.0187(19) 0.0019(15) 0.0007(16) 0.0061(15)
C3 0.023(2) 0.0108(17) 0.0210(19) 0.0005(14) 0.0022(16) 0.0067(14)
C4 0.0218(19) 0.0114(17) 0.0161(18) 0.0046(14) 0.0035(15) 0.0035(14)
C5 0.0178(18) 0.0103(16) 0.0191(19) 0.0028(14) 0.0031(15) 0.0034(14)
C6 0.0183(18) 0.0159(17) 0.0125(17) 0.0016(14) -0.0010(14) 0.0026(14)
C7 0.0166(19) 0.0204(19) 0.025(2) 0.0035(16) -0.0015(16) 0.0031(15)
C8 0.0173(19) 0.0157(18) 0.0217(19) 0.0024(15) 0.0004(15) 0.0077(15)
C9 0.0157(18) 0.0146(17) 0.0113(17) 0.0023(13) -0.0010(14) 0.0068(14)
C10 0.0185(18) 0.0143(17) 0.0146(17) 0.0042(14) 0.0075(14) 0.0065(14)
C11 0.0147(18) 0.0165(17) 0.0150(18) 0.0014(14) 0.0062(15) 0.0078(14)
C12 0.0212(19) 0.0120(17) 0.0204(19) 0.0045(15) 0.0021(16) 0.0078(14)
C13 0.0196(19) 0.0130(17) 0.0173(18) 0.0006(14) 0.0034(16) 0.0019(14)
C14 0.0161(18) 0.0087(16) 0.0185(18) -0.0017(14) 0.0030(15) 0.0060(14)
C15 0.0203(19) 0.0177(18) 0.0127(17) 0.0001(14) 0.0021(15) 0.0047(15)
C16 0.0225(19) 0.0132(17) 0.0184(19) 0.0000(14) -0.0008(16) 0.0046(15)
C17 0.030(2) 0.0171(18) 0.0126(18) -0.0040(14) -0.0052(16) 0.0066(16)
C18 0.028(2) 0.0214(19) 0.0125(18) 0.0017(15) -0.0014(16) 0.0124(16)
C19 0.0224(19) 0.0181(18) 0.0107(17) 0.0054(14) 0.0012(15) 0.0068(15)
C20 0.026(2) 0.0131(17) 0.0139(18) 0.0064(14) 0.0002(15) 0.0065(15)
C21 0.0126(18) 0.0162(18) 0.024(2) -0.0004(15) -0.0008(15) 0.0025(14)
C22 0.0171(19) 0.0152(18) 0.032(2) 0.0007(16) 0.0002(17) 0.0051(15)
C23 0.023(2) 0.0142(19) 0.051(3) -0.0032(18) -0.002(2) 0.0004(16)
C24 0.023(2) 0.028(2) 0.045(3) -0.018(2) -0.010(2) 0.0079(18)
C25 0.020(2) 0.035(2) 0.028(2) -0.0074(18) -0.0036(18) 0.0122(18)
C26 0.021(2) 0.0209(19) 0.024(2) -0.0024(16) -0.0026(16) 0.0074(16)
C27 0.0161(18) 0.0131(17) 0.036(2) 0.0065(16) 0.0036(17) 0.0015(14)
C28 0.019(2) 0.0160(18) 0.036(2) 0.0072(17) -0.0026(17) -0.0013(15)
C29 0.031(2) 0.029(2) 0.032(2) 0.0104(19) 0.0042(19) 0.0021(18)
C30 0.037(3) 0.035(3) 0.048(3) 0.026(2) -0.002(2) -0.001(2)
C31 0.031(2) 0.032(2) 0.065(3) 0.032(2) 0.011(2) 0.014(2)
C32 0.026(2) 0.021(2) 0.052(3) 0.017(2) 0.013(2) 0.0030(17)
C33 0.020(2) 0.026(2) 0.033(2) 0.0026(18) 0.0037(17) 0.0069(17)
C34 0.069(4) 0.062(4) 0.053(3) 0.032(3) -0.004(3) 0.016(3)
C35 0.033(2) 0.020(2) 0.083(4) 0.019(2) 0.025(3) 0.0128(19)
C36 0.065(4) 0.053(3) 0.046(3) -0.030(3) -0.023(3) 0.020(3)
C37 0.0131(17) 0.0135(17) 0.0212(19) 0.0067(14) 0.0028(15) 0.0030(14)
C38 0.0140(17) 0.0156(17) 0.0176(18) 0.0057(15) -0.0004(15) 0.0021(14)
C39 0.0181(19) 0.0208(19) 0.022(2) 0.0070(16) 0.0032(16) 0.0031(15)
C40 0.0172(19) 0.0183(19) 0.031(2) 0.0120(16) 0.0030(16) 0.0045(15)
C41 0.0180(19) 0.0122(17) 0.029(2) 0.0011(15) 0.0014(16) 0.0030(14)
C42 0.0161(18) 0.0170(18) 0.0204(19) 0.0020(15) -0.0003(15) 0.0013(15)
C43 0.0193(19) 0.0207(19) 0.0156(18) 0.0063(15) -0.0028(15) 0.0097(15)
C44 0.026(2) 0.024(2) 0.0180(19) 0.0040(16) -0.0032(17) 0.0093(17)
C45 0.046(3) 0.024(2) 0.016(2) -0.0006(16) -0.0048(19) 0.0062(19)
C46 0.043(3) 0.030(2) 0.0122(19) 0.0059(17) 0.0078(18) 0.0176(19)
C47 0.029(2) 0.037(2) 0.0165(19) 0.0082(17) 0.0025(17) 0.0174(19)
C48 0.024(2) 0.026(2) 0.0144(18) 0.0059(15) 0.0024(16) 0.0098(16)
C49 0.031(2) 0.027(2) 0.035(2) 0.0032(19) -0.0069(19) 0.0051(18)
C50 0.065(3) 0.031(2) 0.026(2) 0.0037(19) 0.017(2) 0.025(2)
C51 0.023(2) 0.038(2) 0.022(2) 0.0086(18) 0.0076(17) 0.0108(18)
C52 0.032(2) 0.040(2) 0.029(2) 0.015(2) 0.0016(19) 0.0181(19)
C53 0.025(2) 0.0151(17) 0.0141(18) 0.0063(14) 0.0006(15) 0.0033(15)
C54 0.030(2) 0.0147(18) 0.0120(17) 0.0067(14) -0.0014(15) 0.0077(16)
C55 0.031(2) 0.0160(18) 0.0157(18) 0.0023(15) 0.0006(17) 0.0064(16)
C56 0.033(2) 0.0147(19) 0.0155(19) 0.0023(15) -0.0077(16) -0.0040(16)
C57 0.025(2) 0.0189(19) 0.021(2) 0.0088(16) -0.0061(16) 0.0029(16)
C58 0.029(2) 0.0156(18) 0.0186(19) 0.0004(15) -0.0049(17) 0.0054(16)
C59 0.025(2) 0.0131(17) 0.0174(19) -0.0016(14) 0.0030(16) 0.0049(15)
C60 0.032(2) 0.0140(18) 0.0176(19) -0.0007(15) 0.0014(17) 0.0039(16)
C61 0.033(2) 0.026(2) 0.027(2) 0.0076(18) 0.0130(19) 0.0049(18)
C62 0.026(2) 0.033(2) 0.035(2) -0.0033(19) 0.0064(19) 0.0045(18)
C63 0.035(2) 0.025(2) 0.027(2) 0.0059(18) -0.0011(19) 0.0154(18)
C64 0.031(2) 0.0133(18) 0.021(2) 0.0011(15) 0.0047(17) 0.0086(16)
C65 0.041(2) 0.026(2) 0.020(2) 0.0087(17) 0.0110(18) 0.0067(18)
C66 0.029(3) 0.068(4) 0.062(4) 0.008(3) 0.007(3) 0.010(2)
C67 0.037(2) 0.0146(18) 0.028(2) 0.0077(16) -0.0027(19) 0.0068(17)
C68 0.031(2) 0.027(2) 0.038(3) 0.0040(19) -0.013(2) -0.0047(18)
C69 0.032(2) 0.0111(17) 0.0104(17) -0.0011(14) -0.0031(16) 0.0070(15)
C70 0.030(2) 0.0128(17) 0.0125(17) 0.0022(14) 0.0030(16) 0.0093(15)
C71 0.029(2) 0.0218(19) 0.0147(18) -0.0007(15) -0.0018(16) 0.0111(16)
C72 0.045(3) 0.0168(19) 0.0142(18) 0.0012(15) 0.0026(18) 0.0149(17)
C73 0.040(2) 0.0179(19) 0.018(2) 0.0020(16) -0.0006(18) 0.0044(17)
C74 0.029(2) 0.0192(19) 0.0178(19) 0.0029(15) -0.0003(16) 0.0049(16)
C75 0.024(2) 0.022(2) 0.026(2) 0.0079(17) 0.0034(17) 0.0119(16)
C76 0.028(2) 0.0189(19) 0.032(2) 0.0036(17) 0.0022(18) 0.0107(17)
C77 0.027(2) 0.023(2) 0.048(3) 0.001(2) 0.004(2) 0.0059(18)
C78 0.026(2) 0.030(2) 0.058(3) 0.017(2) 0.011(2) 0.0063(19)
C79 0.028(2) 0.049(3) 0.036(3) 0.027(2) 0.011(2) 0.015(2)
C80 0.027(2) 0.037(2) 0.027(2) 0.0112(19) 0.0035(18) 0.0180(19)
C81 0.037(2) 0.025(2) 0.027(2) -0.0069(17) -0.0029(19) 0.0062(18)
C82 0.037(3) 0.043(3) 0.106(5) 0.027(3) 0.028(3) 0.010(2)
C83 0.030(2) 0.064(3) 0.019(2) 0.008(2) 0.0044(19) 0.013(2)
C84 0.050(3) 0.028(2) 0.019(2) 0.0038(17) -0.0063(19) 0.022(2)
C85 0.055(3) 0.047(3) 0.028(3) 0.007(2) 0.003(2) -0.004(3)
C86 0.037(3) 0.022(2) 0.025(2) 0.0093(17) 0.0133(19) 0.0081(18)
Cl1 0.0829(12) 0.1135(15) 0.0995(14) 0.0109(12) 0.0383(11) 0.0248(11)
Cl2 0.202(6) 0.072(3) 0.145(4) -0.017(2) 0.115(4) -0.003(3)
Cl3 0.139(7) 0.74(3) 0.183(9) -0.301(15) -0.044(7) 0.141(12)
C87 0.081(10) 0.076(9) 0.056(8) -0.015(7) 0.032(8) 0.039(8)
C88 0.17(3) 0.18(4) 0.12(2) -0.04(2) -0.11(2) 0.03(2)
Cl6 0.197(8) 0.248(10) 0.155(7) 0.026(7) -0.066(6) -0.058(7)
C89 0.103(10) 0.059(10) 0.065(10) 0.018(8) 0.042(8) 0.043(8)
Cl4 0.162(15) 0.61(4) 0.56(4) -0.02(3) -0.08(2) -0.05(2)
Cl5 0.48(4) 0.33(3) 0.166(16) 0.033(18) 0.06(2) -0.25(3)
C90 0.036(8) 0.047(8) 0.092(7) 0.039(6) 0.025(6) -0.003(6)

loop_
_atom_type_symbol
_atom_type_description
_atom_type_scat_dispersion_real
_atom_type_scat_dispersion_imag
_atom_type_scat_source
C C 0.0033 0.0016 'International Tables Vol C Tables 4.2.6.8 and 6.1.1.4'
H H 0.0000 0.0000 'International Tables Vol C Tables 4.2.6.8 and 6.1.1.4'
N N 0.0061 0.0033 'International Tables Vol C Tables 4.2.6.8 and 6.1.1.4'
O O 0.0106 0.0060 'International Tables Vol C Tables 4.2.6.8 and 6.1.1.4'
F F 0.0171 0.0103 'International Tables Vol C Tables 4.2.6.8 and 6.1.1.4'
S S 0.1246 0.1234 'International Tables Vol C Tables 4.2.6.8 and 6.1.1.4'
Cl Cl 0.1484 0.1585 'International Tables Vol C Tables 4.2.6.8 and 6.1.1.4'

loop_
_geom_angle_atom_site_label_1
_geom_angle_atom_site_label_2
_geom_angle_atom_site_label_3
_geom_angle
_geom_angle_site_symmetry_1
_geom_angle_site_symmetry_3
_geom_angle_publ_flag
O7 S1 O5 113.4(2) . . ?
O7 S1 O6 115.8(2) . . ?
O5 S1 O6 115.3(2) . . ?
O7 S1 C85 103.8(2) . . ?
O5 S1 C85 102.0(2) . . ?
O6 S1 C85 104.2(2) . . ?
O10 S2 O9 116.6(2) . . ?
O10 S2 O8 114.54(17) . . ?
O9 S2 O8 114.19(18) . . ?
O10 S2 C86 102.76(18) . . ?
O9 S2 C86 105.3(2) . . ?
O8 S2 C86 100.80(16) . . ?
C24 O1 C36 117.3(4) . . ?
C40 O2 C52 118.1(3) . . ?
C56 O3 C68 117.7(3) . . ?
C72 O4 C84 117.6(3) . . ?
C4 N1 C1 110.4(3) . . ?
C4 N1 H1 124.8 . . ?
C1 N1 H1 124.8 . . ?
C6 N2 C9 110.0(3) . . ?
C6 N2 H2 125.0 . . ?
C9 N2 H2 125.0 . . ?
C14 N3 C11 110.2(3) . . ?
C14 N3 H3 124.9 . . ?
C11 N3 H3 124.9 . . ?
C16 N4 C19 109.5(3) . . ?
C16 N4 H4 125.2 . . ?
C19 N4 H4 125.2 . . ?
N1 C1 C20 126.8(3) . . ?
N1 C1 C2 106.0(3) . . ?
C20 C1 C2 127.2(3) . . ?
C3 C2 C1 108.5(3) . . ?
C3 C2 H5 125.7 . . ?
C1 C2 H5 125.7 . . ?
C2 C3 C4 108.2(3) . . ?
C2 C3 H6 125.9 . . ?
C4 C3 H6 125.9 . . ?
N1 C4 C5 126.7(3) . . ?
N1 C4 C3 106.8(3) . . ?
C5 C4 C3 126.4(3) . . ?
C4 C5 C6 123.2(3) . . ?
C4 C5 C21 120.0(3) . . ?
C6 C5 C21 116.7(3) . . ?
N2 C6 C7 107.1(3) . . ?
N2 C6 C5 125.1(3) . . ?
C7 C6 C5 127.8(3) . . ?
C8 C7 C6 108.3(3) . . ?
C8 C7 H7 125.9 . . ?
C6 C7 H7 125.9 . . ?
C7 C8 C9 107.8(3) . . ?
C7 C8 H8 126.1 . . ?
C9 C8 H8 126.1 . . ?
N2 C9 C10 125.3(3) . . ?
N2 C9 C8 106.8(3) . . ?
C10 C9 C8 127.9(3) . . ?
C11 C10 C9 122.7(3) . . ?
C11 C10 C37 117.9(3) . . ?
C9 C10 C37 119.4(3) . . ?
N3 C11 C10 125.4(3) . . ?
N3 C11 C12 106.3(3) . . ?
C10 C11 C12 128.3(3) . . ?
C13 C12 C11 108.3(3) . . ?
C13 C12 H9 125.9 . . ?
C11 C12 H9 125.9 . . ?
C12 C13 C14 108.4(3) . . ?
C12 C13 H10 125.8 . . ?
C14 C13 H10 125.8 . . ?
N3 C14 C15 126.0(3) . . ?
N3 C14 C13 106.9(3) . . ?
C15 C14 C13 127.1(3) . . ?
C16 C15 C14 123.7(3) . . ?
C16 C15 C53 118.4(3) . . ?
C14 C15 C53 117.8(3) . . ?
N4 C16 C15 125.1(3) . . ?
N4 C16 C17 107.2(3) . . ?
C15 C16 C17 127.7(3) . . ?
C18 C17 C16 108.0(3) . . ?
C18 C17 H11 126.0 . . ?
C16 C17 H11 126.0 . . ?
C17 C18 C19 108.1(3) . . ?
C17 C18 H12 125.9 . . ?
C19 C18 H12 125.9 . . ?
N4 C19 C20 124.6(3) . . ?
N4 C19 C18 107.2(3) . . ?
C20 C19 C18 128.1(3) . . ?
C19 C20 C1 123.0(3) . . ?
C19 C20 C69 119.6(3) . . ?
C1 C20 C69 117.4(3) . . ?
C26 C21 C22 118.2(3) . . ?
C26 C21 C5 118.0(3) . . ?
C22 C21 C5 123.7(3) . . ?
C23 C22 C21 118.2(3) . . ?
C23 C22 C27 119.7(3) . . ?
C21 C22 C27 122.1(3) . . ?
C22 C23 C24 122.2(4) . . ?
C22 C23 H13 118.9 . . ?
C24 C23 H13 118.9 . . ?
O1 C24 C25 126.1(4) . . ?
O1 C24 C23 114.4(4) . . ?
C25 C24 C23 119.4(4) . . ?
C24 C25 C26 119.8(4) . . ?
C24 C25 H14 120.1 . . ?
C26 C25 H14 120.1 . . ?
C25 C26 C21 122.1(4) . . ?
C25 C26 H15 118.9 . . ?
C21 C26 H15 118.9 . . ?
C28 C27 C32 119.4(4) . . ?
C28 C27 C22 121.6(3) . . ?
C32 C27 C22 118.9(3) . . ?
C29 C28 C27 119.7(3) . . ?
C29 C28 C33 118.6(4) . . ?
C27 C28 C33 121.8(3) . . ?
C28 C29 C30 121.9(4) . . ?
C28 C29 H16 119.1 . . ?
C30 C29 H16 119.1 . . ?
C29 C30 C31 116.9(4) . . ?
C29 C30 C34 120.3(4) . . ?
C31 C30 C34 122.8(4) . . ?
C32 C31 C30 123.2(4) . . ?
C32 C31 H17 118.4 . . ?
C30 C31 H17 118.4 . . ?
C31 C32 C27 118.6(4) . . ?
C31 C32 C35 117.9(4) . . ?
C27 C32 C35 123.4(4) . . ?
C28 C33 H18 109.5 . . ?
C28 C33 H19 109.5 . . ?
H18 C33 H19 109.5 . . ?
C28 C33 H20 109.5 . . ?
H18 C33 H20 109.5 . . ?
H19 C33 H20 109.5 . . ?
C30 C34 H21 109.5 . . ?
C30 C34 H22 109.5 . . ?
H21 C34 H22 109.5 . . ?
C30 C34 H23 109.5 . . ?
H21 C34 H23 109.5 . . ?
H22 C34 H23 109.5 . . ?
C32 C35 H24 109.5 . . ?
C32 C35 H25 109.5 . . ?
H24 C35 H25 109.5 . . ?
C32 C35 H26 109.5 . . ?
H24 C35 H26 109.5 . . ?
H25 C35 H26 109.5 . . ?
O1 C36 H27 109.5 . . ?
O1 C36 H28 109.5 . . ?
H27 C36 H28 109.5 . . ?
O1 C36 H29 109.5 . . ?
H27 C36 H29 109.5 . . ?
H28 C36 H29 109.5 . . ?
C42 C37 C38 119.1(3) . . ?
C42 C37 C10 116.6(3) . . ?
C38 C37 C10 124.3(3) . . ?
C37 C38 C39 118.6(3) . . ?
C37 C38 C43 121.3(3) . . ?
C39 C38 C43 119.9(3) . . ?
C40 C39 C38 121.3(3) . . ?
C40 C39 H30 119.4 . . ?
C38 C39 H30 119.4 . . ?
O2 C40 C39 125.7(3) . . ?
O2 C40 C41 114.8(3) . . ?
C39 C40 C41 119.4(3) . . ?
C42 C41 C40 119.3(3) . . ?
C42 C41 H31 120.3 . . ?
C40 C41 H31 120.3 . . ?
C41 C42 C37 122.2(3) . . ?
C41 C42 H32 118.9 . . ?
C37 C42 H32 118.9 . . ?
C44 C43 C48 119.5(3) . . ?
C44 C43 C38 122.3(3) . . ?
C48 C43 C38 118.2(3) . . ?
C43 C44 C45 118.8(4) . . ?
C43 C44 C49 123.3(3) . . ?
C45 C44 C49 117.9(4) . . ?
C46 C45 C44 122.4(4) . . ?
C46 C45 H33 118.8 . . ?
C44 C45 H33 118.8 . . ?
C45 C46 C47 117.7(4) . . ?
C45 C46 C50 122.1(4) . . ?
C47 C46 C50 120.2(4) . . ?
C46 C47 C48 122.3(4) . . ?
C46 C47 H34 118.8 . . ?
C48 C47 H34 118.8 . . ?
C47 C48 C43 118.9(4) . . ?
C47 C48 C51 118.7(3) . . ?
C43 C48 C51 122.4(3) . . ?
C44 C49 H35 109.5 . . ?
C44 C49 H36 109.5 . . ?
H35 C49 H36 109.5 . . ?
C44 C49 H37 109.5 . . ?
H35 C49 H37 109.5 . . ?
H36 C49 H37 109.5 . . ?
C46 C50 H38 109.5 . . ?
C46 C50 H39 109.5 . . ?
H38 C50 H39 109.5 . . ?
C46 C50 H40 109.5 . . ?
H38 C50 H40 109.5 . . ?
H39 C50 H40 109.5 . . ?
C48 C51 H41 109.5 . . ?
C48 C51 H42 109.5 . . ?
H41 C51 H42 109.5 . . ?
C48 C51 H43 109.5 . . ?
H41 C51 H43 109.5 . . ?
H42 C51 H43 109.5 . . ?
O2 C52 H44 109.5 . . ?
O2 C52 H45 109.5 . . ?
H44 C52 H45 109.5 . . ?
O2 C52 H46 109.5 . . ?
H44 C52 H46 109.5 . . ?
H45 C52 H46 109.5 . . ?
C58 C53 C54 119.0(3) . . ?
C58 C53 C15 117.6(3) . . ?
C54 C53 C15 123.3(3) . . ?
C55 C54 C53 118.4(3) . . ?
C55 C54 C59 121.3(3) . . ?
C53 C54 C59 120.2(3) . . ?
C56 C55 C54 121.8(3) . . ?
C56 C55 H47 119.1 . . ?
C54 C55 H47 119.1 . . ?
O3 C56 C55 116.3(3) . . ?
O3 C56 C57 123.2(3) . . ?
C55 C56 C57 120.5(3) . . ?
C58 C57 C56 118.2(3) . . ?
C58 C57 H48 120.9 . . ?
C56 C57 H48 120.9 . . ?
C57 C58 C53 122.1(3) . . ?
C57 C58 H49 119.0 . . ?
C53 C58 H49 119.0 . . ?
C60 C59 C64 118.8(3) . . ?
C60 C59 C54 119.5(3) . . ?
C64 C59 C54 121.7(3) . . ?
C61 C60 C59 120.3(3) . . ?
C61 C60 C65 117.8(3) . . ?
C59 C60 C65 122.0(3) . . ?
C60 C61 C62 121.7(4) . . ?
C60 C61 H50 119.1 . . ?
C62 C61 H50 119.1 . . ?
C61 C62 C63 117.9(4) . . ?
C61 C62 C66 121.8(4) . . ?
C63 C62 C66 120.3(4) . . ?
C64 C63 C62 122.0(3) . . ?
C64 C63 H51 119.0 . . ?
C62 C63 H51 119.0 . . ?
C63 C64 C59 118.9(3) . . ?
C63 C64 C67 118.2(3) . . ?
C59 C64 C67 122.8(3) . . ?
C60 C65 H52 109.5 . . ?
C60 C65 H53 109.5 . . ?
H52 C65 H53 109.5 . . ?
C60 C65 H54 109.5 . . ?
H52 C65 H54 109.5 . . ?
H53 C65 H54 109.5 . . ?
C62 C66 H55 109.5 . . ?
C62 C66 H56 109.5 . . ?
H55 C66 H56 109.5 . . ?
C62 C66 H57 109.5 . . ?
H55 C66 H57 109.5 . . ?
H56 C66 H57 109.5 . . ?
C64 C67 H58 109.5 . . ?
C64 C67 H59 109.5 . . ?
H58 C67 H59 109.5 . . ?
C64 C67 H60 109.5 . . ?
H58 C67 H60 109.5 . . ?
H59 C67 H60 109.5 . . ?
O3 C68 H61 109.5 . . ?
O3 C68 H62 109.5 . . ?
H61 C68 H62 109.5 . . ?
O3 C68 H63 109.5 . . ?
H61 C68 H63 109.5 . . ?
H62 C68 H63 109.5 . . ?
C74 C69 C70 118.8(3) . . ?
C74 C69 C20 117.7(3) . . ?
C70 C69 C20 123.6(3) . . ?
C71 C70 C69 118.7(3) . . ?
C71 C70 C75 118.1(3) . . ?
C69 C70 C75 123.2(3) . . ?
C72 C71 C70 121.7(4) . . ?
C72 C71 H64 119.2 . . ?
C70 C71 H64 119.2 . . ?
O4 C72 C71 124.6(4) . . ?
O4 C72 C73 116.0(3) . . ?
C71 C72 C73 119.4(3) . . ?
C74 C73 C72 119.8(3) . . ?
C74 C73 H65 120.1 . . ?
C72 C73 H65 120.1 . . ?
C73 C74 C69 121.5(4) . . ?
C73 C74 H66 119.3 . . ?
C69 C74 H66 119.3 . . ?
C80 C75 C76 119.8(3) . . ?
C80 C75 C70 120.2(4) . . ?
C76 C75 C70 120.0(3) . . ?
C77 C76 C75 118.9(4) . . ?
C77 C76 C81 118.3(4) . . ?
C75 C76 C81 122.9(3) . . ?
C78 C77 C76 122.0(4) . . ?
C78 C77 H67 119.0 . . ?
C76 C77 H67 119.0 . . ?
C79 C78 C77 118.2(4) . . ?
C79 C78 C82 121.0(4) . . ?
C77 C78 C82 120.8(5) . . ?
C78 C79 C80 122.8(4) . . ?
C78 C79 H68 118.6 . . ?
C80 C79 H68 118.6 . . ?
C75 C80 C79 118.2(4) . . ?
C75 C80 C83 123.1(4) . . ?
C79 C80 C83 118.7(4) . . ?
C76 C81 H69 109.5 . . ?
C76 C81 H70 109.5 . . ?
H69 C81 H70 109.5 . . ?
C76 C81 H71 109.5 . . ?
H69 C81 H71 109.5 . . ?
H70 C81 H71 109.5 . . ?
C78 C82 H72 109.5 . . ?
C78 C82 H73 109.5 . . ?
H72 C82 H73 109.5 . . ?
C78 C82 H74 109.5 . . ?
H72 C82 H74 109.5 . . ?
H73 C82 H74 109.5 . . ?
C80 C83 H75 109.5 . . ?
C80 C83 H76 109.5 . . ?
H75 C83 H76 109.5 . . ?
C80 C83 H77 109.5 . . ?
H75 C83 H77 109.5 . . ?
H76 C83 H77 109.5 . . ?
O4 C84 H78 109.5 . . ?
O4 C84 H79 109.5 . . ?
H78 C84 H79 109.5 . . ?
O4 C84 H80 109.5 . . ?
H78 C84 H80 109.5 . . ?
H79 C84 H80 109.5 . . ?
F2 C85 F3 108.9(4) . . ?
F2 C85 F1 108.7(4) . . ?
F3 C85 F1 104.9(4) . . ?
F2 C85 S1 111.7(3) . . ?
F3 C85 S1 111.7(4) . . ?
F1 C85 S1 110.7(3) . . ?
F5 C86 F6 107.6(3) . . ?
F5 C86 F4 107.4(3) . . ?
F6 C86 F4 106.9(3) . . ?
F5 C86 S2 111.8(3) . . ?
F6 C86 S2 112.1(3) . . ?
F4 C86 S2 110.8(3) . . ?
Cl1 C87 Cl2 106.3(10) . . ?
Cl1 C87 H81 110.5 . . ?
Cl2 C87 H81 110.5 . . ?
Cl1 C87 H82 110.5 . . ?
Cl2 C87 H82 110.5 . . ?
H81 C87 H82 108.7 . . ?
Cl3 C88 Cl1 126(2) . . ?
Cl3 C88 H83 105.8 . . ?
Cl1 C88 H83 105.8 . . ?
Cl3 C88 H84 105.8 . . ?
Cl1 C88 H84 105.8 . . ?
H83 C88 H84 106.2 . . ?
C90 Cl6 C90 43.9(10) . 2 ?
Cl4 C89 Cl5 167(4) 2 . ?
Cl4 C89 Cl4 51(3) 2 . ?
Cl5 C89 Cl4 134.2(12) . . ?
Cl4 C89 H90 80(4) 2 . ?
Cl5 C89 H90 107.5(14) . . ?
Cl4 C89 H90 104.7(13) . . ?
Cl4 C89 H89 60(3) 2 . ?
Cl5 C89 H89 108.6(18) . . ?
Cl4 C89 H89 104.5(13) . . ?
H90 C89 H89 87.4(10) . . ?
C89 Cl4 Cl4 84(4) 2 2 ?
C89 Cl4 C89 129(3) 2 . ?
Cl4 Cl4 C89 44.8(19) 2 . ?
C89 Cl4 H89 49.5(18) 2 2 ?
Cl4 Cl4 H89 125(6) 2 2 ?
C89 Cl4 H89 155(4) . 2 ?
C90 C90 Cl6 75.0(15) 2 . ?
C90 C90 H91 131(2) 2 . ?
Cl6 C90 H91 110.8(16) . . ?
Cl6 C90 H91 98.7(15) 2 . ?
C90 C90 H92 134(2) 2 . ?
Cl6 C90 H92 111.7(16) . . ?
Cl6 C90 H92 99.4(15) 2 . ?
H91 C90 H92 90.7(12) . . ?

loop_
_geom_bond_atom_site_label_1
_geom_bond_atom_site_label_2
_geom_bond_distance
_geom_bond_site_symmetry_2
_geom_bond_publ_flag
S1 O7 1.436(3) . ?
S1 O5 1.450(3) . ?
S1 O6 1.471(3) . ?
S1 C85 1.800(5) . ?
S2 O10 1.422(3) . ?
S2 O9 1.425(3) . ?
S2 O8 1.461(2) . ?
S2 C86 1.827(4) . ?
F1 C85 1.348(5) . ?
F2 C85 1.308(6) . ?
F3 C85 1.340(5) . ?
F4 C86 1.350(4) . ?
F5 C86 1.322(5) . ?
F6 C86 1.325(4) . ?
O1 C24 1.365(5) . ?
O1 C36 1.419(6) . ?
O2 C40 1.363(4) . ?
O2 C52 1.443(5) . ?
O3 C56 1.364(4) . ?
O3 C68 1.446(5) . ?
O4 C72 1.369(4) . ?
O4 C84 1.430(5) . ?
N1 C4 1.369(4) . ?
N1 C1 1.369(4) . ?
N1 H1 0.8800 . ?
N2 C6 1.373(4) . ?
N2 C9 1.375(4) . ?
N2 H2 0.8800 . ?
N3 C14 1.366(4) . ?
N3 C11 1.377(4) . ?
N3 H3 0.8800 . ?
N4 C16 1.375(4) . ?
N4 C19 1.377(4) . ?
N4 H4 0.8800 . ?
C1 C20 1.403(5) . ?
C1 C2 1.435(5) . ?
C2 C3 1.347(5) . ?
C2 H5 0.9500 . ?
C3 C4 1.421(4) . ?
C3 H6 0.9500 . ?
C4 C5 1.409(5) . ?
C5 C6 1.422(4) . ?
C5 C21 1.482(5) . ?
C6 C7 1.415(5) . ?
C7 C8 1.371(5) . ?
C7 H7 0.9500 . ?
C8 C9 1.426(5) . ?
C8 H8 0.9500 . ?
C9 C10 1.412(5) . ?
C10 C11 1.401(5) . ?
C10 C37 1.489(4) . ?
C11 C12 1.428(5) . ?
C12 C13 1.353(5) . ?
C12 H9 0.9500 . ?
C13 C14 1.421(5) . ?
C13 H10 0.9500 . ?
C14 C15 1.420(5) . ?
C15 C16 1.402(5) . ?
C15 C53 1.487(5) . ?
C16 C17 1.421(5) . ?
C17 C18 1.368(5) . ?
C17 H11 0.9500 . ?
C18 C19 1.417(5) . ?
C18 H12 0.9500 . ?
C19 C20 1.403(5) . ?
C20 C69 1.500(4) . ?
C21 C26 1.395(5) . ?
C21 C22 1.429(5) . ?
C22 C23 1.392(5) . ?
C22 C27 1.496(5) . ?
C23 C24 1.398(6) . ?
C23 H13 0.9500 . ?
C24 C25 1.370(6) . ?
C25 C26 1.393(5) . ?
C25 H14 0.9500 . ?
C26 H15 0.9500 . ?
C27 C28 1.397(5) . ?
C27 C32 1.416(5) . ?
C28 C29 1.388(5) . ?
C28 C33 1.510(5) . ?
C29 C30 1.393(6) . ?
C29 H16 0.9500 . ?
C30 C31 1.398(6) . ?
C30 C34 1.508(6) . ?
C31 C32 1.370(6) . ?
C31 H17 0.9500 . ?
C32 C35 1.515(6) . ?
C33 H18 0.9800 . ?
C33 H19 0.9800 . ?
C33 H20 0.9800 . ?
C34 H21 0.9800 . ?
C34 H22 0.9800 . ?
C34 H23 0.9800 . ?
C35 H24 0.9800 . ?
C35 H25 0.9800 . ?
C35 H26 0.9800 . ?
C36 H27 0.9800 . ?
C36 H28 0.9800 . ?
C36 H29 0.9800 . ?
C37 C42 1.402(5) . ?
C37 C38 1.407(5) . ?
C38 C39 1.407(5) . ?
C38 C43 1.496(5) . ?
C39 C40 1.393(5) . ?
C39 H30 0.9500 . ?
C40 C41 1.408(5) . ?
C41 C42 1.368(5) . ?
C41 H31 0.9500 . ?
C42 H32 0.9500 . ?
C43 C44 1.401(5) . ?
C43 C48 1.415(5) . ?
C44 C45 1.404(5) . ?
C44 C49 1.503(5) . ?
C45 C46 1.383(6) . ?
C45 H33 0.9500 . ?
C46 C47 1.387(6) . ?
C46 C50 1.516(5) . ?
C47 C48 1.395(5) . ?
C47 H34 0.9500 . ?
C48 C51 1.504(5) . ?
C49 H35 0.9800 . ?
C49 H36 0.9800 . ?
C49 H37 0.9800 . ?
C50 H38 0.9800 . ?
C50 H39 0.9800 . ?
C50 H40 0.9800 . ?
C51 H41 0.9800 . ?
C51 H42 0.9800 . ?
C51 H43 0.9800 . ?
C52 H44 0.9800 . ?
C52 H45 0.9800 . ?
C52 H46 0.9800 . ?
C53 C58 1.393(5) . ?
C53 C54 1.423(5) . ?
C54 C55 1.393(5) . ?
C54 C59 1.500(5) . ?
C55 C56 1.373(5) . ?
C55 H47 0.9500 . ?
C56 C57 1.408(5) . ?
C57 C58 1.390(5) . ?
C57 H48 0.9500 . ?
C58 H49 0.9500 . ?
C59 C60 1.405(5) . ?
C59 C64 1.410(5) . ?
C60 C61 1.379(5) . ?
C60 C65 1.507(5) . ?
C61 C62 1.383(6) . ?
C61 H50 0.9500 . ?
C62 C63 1.396(5) . ?
C62 C66 1.510(6) . ?
C63 C64 1.391(5) . ?
C63 H51 0.9500 . ?
C64 C67 1.517(5) . ?
C65 H52 0.9800 . ?
C65 H53 0.9800 . ?
C65 H54 0.9800 . ?
C66 H55 0.9800 . ?
C66 H56 0.9800 . ?
C66 H57 0.9800 . ?
C67 H58 0.9800 . ?
C67 H59 0.9800 . ?
C67 H60 0.9800 . ?
C68 H61 0.9800 . ?
C68 H62 0.9800 . ?
C68 H63 0.9800 . ?
C69 C74 1.405(5) . ?
C69 C70 1.410(5) . ?
C70 C71 1.393(5) . ?
C70 C75 1.508(5) . ?
C71 C72 1.387(5) . ?
C71 H64 0.9500 . ?
C72 C73 1.389(5) . ?
C73 C74 1.377(5) . ?
C73 H65 0.9500 . ?
C74 H66 0.9500 . ?
C75 C80 1.406(5) . ?
C75 C76 1.417(5) . ?
C76 C77 1.396(5) . ?
C76 C81 1.510(5) . ?
C77 C78 1.390(6) . ?
C77 H67 0.9500 . ?
C78 C79 1.371(6) . ?
C78 C82 1.518(6) . ?
C79 C80 1.409(6) . ?
C79 H68 0.9500 . ?
C80 C83 1.505(6) . ?
C81 H69 0.9800 . ?
C81 H70 0.9800 . ?
C81 H71 0.9800 . ?
C82 H72 0.9800 . ?
C82 H73 0.9800 . ?
C82 H74 0.9800 . ?
C83 H75 0.9800 . ?
C83 H76 0.9800 . ?
C83 H77 0.9800 . ?
C84 H78 0.9800 . ?
C84 H79 0.9800 . ?
C84 H80 0.9800 . ?
Cl1 C88 1.60(3) . ?
Cl1 C87 1.82(2) . ?
Cl2 C87 1.794(19) . ?
Cl3 C88 1.64(4) . ?
C87 H81 0.9900 . ?
C87 H82 0.9900 . ?
C88 H83 0.9900 . ?
C88 H84 0.9900 . ?
Cl6 C90 1.605(17) . ?
Cl6 C90 1.77(2) 2 ?
C89 Cl4 1.18(5) 2 ?
C89 Cl5 1.621(15) . ?
C89 Cl4 1.661(15) . ?
C89 H90 0.940(10) . ?
C89 H89 0.947(5) . ?
Cl4 Cl4 1.29(6) 2 ?
C90 C90 1.27(3) 2 ?
C90 H91 0.923(10) . ?
C90 H92 0.916(10) . ?

loop_
_geom_torsion_atom_site_label_1
_geom_torsion_atom_site_label_2
_geom_torsion_atom_site_label_3
_geom_torsion_atom_site_label_4
_geom_torsion
_geom_torsion_site_symmetry_1
_geom_torsion_site_symmetry_2
_geom_torsion_site_symmetry_3
_geom_torsion_site_symmetry_4
_geom_torsion_publ_flag
C4 N1 C1 C20 -179.9(3) . . . . ?
C4 N1 C1 C2 -0.6(4) . . . . ?
N1 C1 C2 C3 -1.2(4) . . . . ?
C20 C1 C2 C3 178.1(3) . . . . ?
C1 C2 C3 C4 2.4(4) . . . . ?
C1 N1 C4 C5 -177.0(3) . . . . ?
C1 N1 C4 C3 2.0(4) . . . . ?
C2 C3 C4 N1 -2.8(4) . . . . ?
C2 C3 C4 C5 176.3(3) . . . . ?
N1 C4 C5 C6 -21.2(5) . . . . ?
C3 C4 C5 C6 160.0(3) . . . . ?
N1 C4 C5 C21 163.3(3) . . . . ?
C3 C4 C5 C21 -15.5(5) . . . . ?
C9 N2 C6 C7 1.7(4) . . . . ?
C9 N2 C6 C5 -178.7(3) . . . . ?
C4 C5 C6 N2 -24.8(5) . . . . ?
C21 C5 C6 N2 150.9(3) . . . . ?
C4 C5 C6 C7 154.7(4) . . . . ?
C21 C5 C6 C7 -29.6(5) . . . . ?
N2 C6 C7 C8 0.6(4) . . . . ?
C5 C6 C7 C8 -179.0(3) . . . . ?
C6 C7 C8 C9 -2.5(4) . . . . ?
C6 N2 C9 C10 174.8(3) . . . . ?
C6 N2 C9 C8 -3.2(4) . . . . ?
C7 C8 C9 N2 3.5(4) . . . . ?
C7 C8 C9 C10 -174.4(3) . . . . ?
N2 C9 C10 C11 22.3(5) . . . . ?
C8 C9 C10 C11 -160.1(3) . . . . ?
N2 C9 C10 C37 -161.2(3) . . . . ?
C8 C9 C10 C37 16.4(5) . . . . ?
C14 N3 C11 C10 178.2(3) . . . . ?
C14 N3 C11 C12 -1.5(3) . . . . ?
C9 C10 C11 N3 24.9(5) . . . . ?
C37 C10 C11 N3 -151.6(3) . . . . ?
C9 C10 C11 C12 -155.5(3) . . . . ?
C37 C10 C11 C12 28.0(5) . . . . ?
N3 C11 C12 C13 0.1(4) . . . . ?
C10 C11 C12 C13 -179.5(3) . . . . ?
C11 C12 C13 C14 1.2(4) . . . . ?
C11 N3 C14 C15 -175.5(3) . . . . ?
C11 N3 C14 C13 2.2(3) . . . . ?
C12 C13 C14 N3 -2.1(4) . . . . ?
C12 C13 C14 C15 175.6(3) . . . . ?
N3 C14 C15 C16 -23.6(5) . . . . ?
C13 C14 C15 C16 159.1(3) . . . . ?
N3 C14 C15 C53 160.2(3) . . . . ?
C13 C14 C15 C53 -17.1(5) . . . . ?
C19 N4 C16 C15 -176.2(3) . . . . ?
C19 N4 C16 C17 1.6(4) . . . . ?
C14 C15 C16 N4 -21.3(5) . . . . ?
C53 C15 C16 N4 154.8(3) . . . . ?
C14 C15 C16 C17 161.4(3) . . . . ?
C53 C15 C16 C17 -22.5(5) . . . . ?
N4 C16 C17 C18 0.2(4) . . . . ?
C15 C16 C17 C18 177.9(3) . . . . ?
C16 C17 C18 C19 -1.9(4) . . . . ?
C16 N4 C19 C20 173.8(3) . . . . ?
C16 N4 C19 C18 -2.7(4) . . . . ?
C17 C18 C19 N4 2.8(4) . . . . ?
C17 C18 C19 C20 -173.5(3) . . . . ?
N4 C19 C20 C1 22.1(5) . . . . ?
C18 C19 C20 C1 -162.2(4) . . . . ?
N4 C19 C20 C69 -158.3(3) . . . . ?
C18 C19 C20 C69 17.4(6) . . . . ?
N1 C1 C20 C19 21.2(6) . . . . ?
C2 C1 C20 C19 -158.0(3) . . . . ?
N1 C1 C20 C69 -158.4(3) . . . . ?
C2 C1 C20 C69 22.4(5) . . . . ?
C4 C5 C21 C26 123.9(4) . . . . ?
C6 C5 C21 C26 -51.9(4) . . . . ?
C4 C5 C21 C22 -52.6(5) . . . . ?
C6 C5 C21 C22 131.6(3) . . . . ?
C26 C21 C22 C23 1.2(5) . . . . ?
C5 C21 C22 C23 177.7(3) . . . . ?
C26 C21 C22 C27 -178.6(3) . . . . ?
C5 C21 C22 C27 -2.1(5) . . . . ?
C21 C22 C23 C24 -3.5(5) . . . . ?
C27 C22 C23 C24 176.3(3) . . . . ?
C36 O1 C24 C25 -5.1(6) . . . . ?
C36 O1 C24 C23 176.8(4) . . . . ?
C22 C23 C24 O1 -178.5(3) . . . . ?
C22 C23 C24 C25 3.2(6) . . . . ?
O1 C24 C25 C26 -178.6(4) . . . . ?
C23 C24 C25 C26 -0.5(6) . . . . ?
C24 C25 C26 C21 -1.7(5) . . . . ?
C22 C21 C26 C25 1.4(5) . . . . ?
C5 C21 C26 C25 -175.4(3) . . . . ?
C23 C22 C27 C28 115.9(4) . . . . ?
C21 C22 C27 C28 -64.3(5) . . . . ?
C23 C22 C27 C32 -63.7(5) . . . . ?
C21 C22 C27 C32 116.1(4) . . . . ?
C32 C27 C28 C29 -3.7(6) . . . . ?
C22 C27 C28 C29 176.7(3) . . . . ?
C32 C27 C28 C33 175.9(3) . . . . ?
C22 C27 C28 C33 -3.8(6) . . . . ?
C27 C28 C29 C30 -0.9(6) . . . . ?
C33 C28 C29 C30 179.6(4) . . . . ?
C28 C29 C30 C31 2.7(6) . . . . ?
C28 C29 C30 C34 -178.0(4) . . . . ?
C29 C30 C31 C32 0.0(7) . . . . ?
C34 C30 C31 C32 -179.3(4) . . . . ?
C30 C31 C32 C27 -4.5(6) . . . . ?
C30 C31 C32 C35 177.2(4) . . . . ?
C28 C27 C32 C31 6.2(6) . . . . ?
C22 C27 C32 C31 -174.2(4) . . . . ?
C28 C27 C32 C35 -175.5(4) . . . . ?
C22 C27 C32 C35 4.1(6) . . . . ?
C11 C10 C37 C42 47.0(4) . . . . ?
C9 C10 C37 C42 -129.6(3) . . . . ?
C11 C10 C37 C38 -134.1(3) . . . . ?
C9 C10 C37 C38 49.2(5) . . . . ?
C42 C37 C38 C39 2.7(5) . . . . ?
C10 C37 C38 C39 -176.2(3) . . . . ?
C42 C37 C38 C43 -171.6(3) . . . . ?
C10 C37 C38 C43 9.5(5) . . . . ?
C37 C38 C39 C40 -1.4(5) . . . . ?
C43 C38 C39 C40 173.0(3) . . . . ?
C52 O2 C40 C39 -6.0(5) . . . . ?
C52 O2 C40 C41 175.9(3) . . . . ?
C38 C39 C40 O2 -179.3(3) . . . . ?
C38 C39 C40 C41 -1.3(5) . . . . ?
O2 C40 C41 C42 -179.1(3) . . . . ?
C39 C40 C41 C42 2.6(5) . . . . ?
C40 C41 C42 C37 -1.3(5) . . . . ?
C38 C37 C42 C41 -1.4(5) . . . . ?
C10 C37 C42 C41 177.6(3) . . . . ?
C37 C38 C43 C44 -115.5(4) . . . . ?
C39 C38 C43 C44 70.2(4) . . . . ?
C37 C38 C43 C48 61.9(4) . . . . ?
C39 C38 C43 C48 -112.3(4) . . . . ?
C48 C43 C44 C45 -6.4(5) . . . . ?
C38 C43 C44 C45 171.0(3) . . . . ?
C48 C43 C44 C49 174.3(3) . . . . ?
C38 C43 C44 C49 -8.3(5) . . . . ?
C43 C44 C45 C46 1.0(5) . . . . ?
C49 C44 C45 C46 -179.7(3) . . . . ?
C44 C45 C46 C47 4.0(5) . . . . ?
C44 C45 C46 C50 -176.6(3) . . . . ?
C45 C46 C47 C48 -3.7(5) . . . . ?
C50 C46 C47 C48 176.9(3) . . . . ?
C46 C47 C48 C43 -1.6(5) . . . . ?
C46 C47 C48 C51 176.7(3) . . . . ?
C44 C43 C48 C47 6.7(5) . . . . ?
C38 C43 C48 C47 -170.8(3) . . . . ?
C44 C43 C48 C51 -171.6(3) . . . . ?
C38 C43 C48 C51 10.9(5) . . . . ?
C16 C15 C53 C58 -55.4(4) . . . . ?
C14 C15 C53 C58 120.9(3) . . . . ?
C16 C15 C53 C54 126.8(4) . . . . ?
C14 C15 C53 C54 -56.8(5) . . . . ?
C58 C53 C54 C55 -1.9(5) . . . . ?
C15 C53 C54 C55 175.9(3) . . . . ?
C58 C53 C54 C59 175.6(3) . . . . ?
C15 C53 C54 C59 -6.7(5) . . . . ?
C53 C54 C55 C56 0.6(5) . . . . ?
C59 C54 C55 C56 -176.7(3) . . . . ?
C68 O3 C56 C55 177.9(3) . . . . ?
C68 O3 C56 C57 -1.6(5) . . . . ?
C54 C55 C56 O3 -179.2(3) . . . . ?
C54 C55 C56 C57 0.2(5) . . . . ?
O3 C56 C57 C58 179.6(3) . . . . ?
C55 C56 C57 C58 0.2(5) . . . . ?
C56 C57 C58 C53 -1.4(5) . . . . ?
C54 C53 C58 C57 2.3(5) . . . . ?
C15 C53 C58 C57 -175.6(3) . . . . ?
C55 C54 C59 C60 108.5(4) . . . . ?
C53 C54 C59 C60 -68.9(4) . . . . ?
C55 C54 C59 C64 -73.5(5) . . . . ?
C53 C54 C59 C64 109.1(4) . . . . ?
C64 C59 C60 C61 -5.1(5) . . . . ?
C54 C59 C60 C61 173.0(3) . . . . ?
C64 C59 C60 C65 172.9(3) . . . . ?
C54 C59 C60 C65 -9.1(5) . . . . ?
C59 C60 C61 C62 0.0(6) . . . . ?
C65 C60 C61 C62 -178.0(4) . . . . ?
C60 C61 C62 C63 4.2(6) . . . . ?
C60 C61 C62 C66 -177.9(4) . . . . ?
C61 C62 C63 C64 -3.3(6) . . . . ?
C66 C62 C63 C64 178.7(4) . . . . ?
C62 C63 C64 C59 -1.7(6) . . . . ?
C62 C63 C64 C67 177.6(4) . . . . ?
C60 C59 C64 C63 5.8(5) . . . . ?
C54 C59 C64 C63 -172.2(3) . . . . ?
C60 C59 C64 C67 -173.4(3) . . . . ?
C54 C59 C64 C67 8.5(5) . . . . ?
C19 C20 C69 C74 -130.8(4) . . . . ?
C1 C20 C69 C74 48.8(5) . . . . ?
C19 C20 C69 C70 48.7(5) . . . . ?
C1 C20 C69 C70 -131.7(4) . . . . ?
C74 C69 C70 C71 1.7(5) . . . . ?
C20 C69 C70 C71 -177.8(3) . . . . ?
C74 C69 C70 C75 -176.2(3) . . . . ?
C20 C69 C70 C75 4.3(5) . . . . ?
C69 C70 C71 C72 1.6(5) . . . . ?
C75 C70 C71 C72 179.6(3) . . . . ?
C84 O4 C72 C71 -5.5(5) . . . . ?
C84 O4 C72 C73 175.6(3) . . . . ?
C70 C71 C72 O4 177.0(3) . . . . ?
C70 C71 C72 C73 -4.1(5) . . . . ?
O4 C72 C73 C74 -177.8(3) . . . . ?
C71 C72 C73 C74 3.2(5) . . . . ?
C72 C73 C74 C69 0.1(6) . . . . ?
C70 C69 C74 C73 -2.6(5) . . . . ?
C20 C69 C74 C73 176.9(3) . . . . ?
C71 C70 C75 C80 -117.0(4) . . . . ?
C69 C70 C75 C80 60.9(5) . . . . ?
C71 C70 C75 C76 63.0(4) . . . . ?
C69 C70 C75 C76 -119.1(4) . . . . ?
C80 C75 C76 C77 -3.2(5) . . . . ?
C70 C75 C76 C77 176.8(3) . . . . ?
C80 C75 C76 C81 176.7(3) . . . . ?
C70 C75 C76 C81 -3.3(5) . . . . ?
C75 C76 C77 C78 -0.1(6) . . . . ?
C81 C76 C77 C78 -180.0(4) . . . . ?
C76 C77 C78 C79 2.4(6) . . . . ?
C76 C77 C78 C82 -179.7(4) . . . . ?
C77 C78 C79 C80 -1.6(6) . . . . ?
C82 C78 C79 C80 -179.5(4) . . . . ?
C76 C75 C80 C79 4.0(5) . . . . ?
C70 C75 C80 C79 -176.1(3) . . . . ?
C76 C75 C80 C83 -174.2(3) . . . . ?
C70 C75 C80 C83 5.8(5) . . . . ?
C78 C79 C80 C75 -1.6(6) . . . . ?
C78 C79 C80 C83 176.6(4) . . . . ?
O7 S1 C85 F2 60.2(4) . . . . ?
O5 S1 C85 F2 -57.9(4) . . . . ?
O6 S1 C85 F2 -178.2(4) . . . . ?
O7 S1 C85 F3 -62.0(4) . . . . ?
O5 S1 C85 F3 179.9(3) . . . . ?
O6 S1 C85 F3 59.6(4) . . . . ?
O7 S1 C85 F1 -178.5(3) . . . . ?
O5 S1 C85 F1 63.4(4) . . . . ?
O6 S1 C85 F1 -56.9(4) . . . . ?
O10 S2 C86 F5 63.2(3) . . . . ?
O9 S2 C86 F5 -174.3(3) . . . . ?
O8 S2 C86 F5 -55.3(3) . . . . ?
O10 S2 C86 F6 -57.8(3) . . . . ?
O9 S2 C86 F6 64.8(3) . . . . ?
O8 S2 C86 F6 -176.2(3) . . . . ?
O10 S2 C86 F4 -177.1(3) . . . . ?
O9 S2 C86 F4 -54.5(3) . . . . ?
O8 S2 C86 F4 64.5(3) . . . . ?
Cl4 C89 Cl4 C89 -0.002(3) 2 . . 2 ?
Cl5 C89 Cl4 C89 164(5) . . . 2 ?
Cl5 C89 Cl4 Cl4 164(5) . . . 2 ?
C90 Cl6 C90 Cl6 0.000(3) 2 . . 2 ?
